data_7110515
loop_
_publ_author_name
'Yoshimatsu, Mitsuhiro'
'Gotoh, Satoshi'
'Tanabe, Genzoh'
'Muraoka, Osamu'

_publ_contact_author
; Mitsuhiro Yoshimatsu

Faculty of Education

Gifu University

1-1 Yanagido

Gifu 501-1193

Japan

;
_publ_section_title
;
 Formation of 2-oxa- or 2-azabicyclo[3.3.0]octa-3,7-diene by a novel
 tandem intramolecular photo-cyclization of
 2,4,6-tris(phenylthio)hepta-2,4,6-trienal derivatives
;
_journal_issue 10
_journal_name_full 'Chemical Communications'
_journal_page_first 909
_journal_paper_doi 10.1039/a901707k
_journal_year 1999
_chemical_compound_source
; 

An acetonitrile solution (1400 ml) solution of (2E,4E,6E)-2,4,6-

tris(phenylthio)nona-2,4,6-trienal 1 (1.80 g, 3.68 mmol) was irradiated by
a 40W 

fluorecent daylight lamp for 3 days.  The solvent was removed under reduced
pressure.

The residue was purified by preparative TLC on eluting with AcOEt-hexane (1:40)

to afford
(1R*,5R*,6S*)-6-t-butyl-1,4,7-tris(phenylthio)-2-oxabicyclo[3.3.0]octa-

3,7-diene (2) (0.98 g, 54%) as colorless prisms.


;
_chemical_formula_moiety 'C29 H28 O S3'
_chemical_formula_sum 'C29 H28 O S3'
_chemical_formula_weight 488.72
_space_group_IT_number 14
_symmetry_cell_setting monoclinic
_symmetry_space_group_name_Hall '-P 2yn'
_symmetry_space_group_name_H-M 'P 1 21/n 1'
_atom_type_scat_source
;International Tables for X-ray Crystallography Vol.IV

;
_cell_angle_alpha 90.02(2)
_cell_angle_beta 99.34(2)
_cell_angle_gamma 89.99(2)
_cell_formula_units_Z 4
_cell_length_a 9.007(2)
_cell_length_b 26.879(6)
_cell_length_c 10.945(2)
_cell_measurement_reflns_used 25
_cell_measurement_temperature 298
_cell_measurement_theta_max -90.0
_cell_measurement_theta_min 90.0
_cell_volume 2614.6(10)
_computing_cell_refinement
; MSC/AFC Diffractometer Control Software(Molecular Structure 

Corporation, 1988)

;
_computing_data_collection
;MSC/AFC Diffractometer Control Software(Molecular Structure

 Corporation, 1988)

;
_computing_data_reduction
; TEXSAN. TEXRAY Structure Analysis Package (Molecular Srtucture 

Corporation, 1985)

;
_computing_molecular_graphics
;ORTEPII(Johnson, 1976)

;
_computing_structure_refinement
; TEXSAN. TEXRAY Structure Analysis Package (Molecular Structure 

Corporation, 1985)

;
_computing_structure_solution
;MITHRIL90 (Gilmore,1990) & DIRDIF (Beurskens, 1984)

;
_diffrn_measurement_device 'Rigaku AFC5R'
_diffrn_measurement_method IW-2Iq
_diffrn_radiation_type CuIKa
_diffrn_radiation_wavelength 1.54178
_diffrn_reflns_limit_h_max 10
_diffrn_reflns_limit_h_min 0
_diffrn_reflns_limit_k_max 0
_diffrn_reflns_limit_k_min -4
_diffrn_reflns_limit_l_max 11
_diffrn_reflns_limit_l_min -3
_diffrn_reflns_number 4284
_diffrn_reflns_theta_max 60.0720
_diffrn_standards_decay_% 26.13
_diffrn_standards_interval_count 150
_diffrn_standards_number 3
_exptl_absorpt_coefficient_mu 27.28
_exptl_absorpt_correction_T_max 1.000
_exptl_absorpt_correction_T_min 0.743
_exptl_absorpt_correction_type empirical
_exptl_crystal_colour colorless
_exptl_crystal_density_diffrn 1.241
_exptl_crystal_density_meas ?
_exptl_crystal_description prism
_exptl_crystal_size_max 0.16
_exptl_crystal_size_mid 0.12
_exptl_crystal_size_min 0.38
_refine_diff_density_max 0.26
_refine_diff_density_min -0.31
_refine_ls_extinction_method none
_refine_ls_goodness_of_fit_obs 3.28
_refine_ls_hydrogen_treatment noref
_refine_ls_number_parameters 298
_refine_ls_number_reflns 2521
_refine_ls_R_factor_obs 0.056
_refine_ls_shift/esd_max 0.00
_refine_ls_structure_factor_coef F
_refine_ls_weighting_details 'w = 4F~o~^2^/IS^2^(F~o~^2^)'
_refine_ls_weighting_scheme calc
_refine_ls_wR_factor_obs 0.070
_reflns_number_observed 2720
_reflns_number_total 4096
_reflns_observed_criterion I>3.00IS(I)
_cod_data_source_file 901707ksup1.cif
_cod_data_source_block 1
_cod_depositor_comments
;
The following automatic conversions were performed:

'_symmetry_cell_setting' value ' monoclinic ' changed to 'monoclinic'
according to /home/saulius/struct/CIF-dictionaries/cif_core.dic
dictionary named 'cif_core.dic' version 2.4.2 from 2011-04-26.

Automatic conversion script
Id: cif_fix_values 1891 2012-01-12 08:04:46Z andrius 

The following automatic conversions were performed:

'_exptl_crystal_density_meas' value 'not measured' was changed to '?'
- the value is perceived as not measured.

Automatic conversion script
Id: cif_fix_values 3008 2015-01-20 13:52:24Z robertas 

The following automatic conversions were performed:

'_refine_ls_weighting_scheme' value 'w = 4F~o~^2^/IS^2^(F~o~^2^)' was
changed to 'calc'. New tag '_refine_ls_weighting_details' was
created. The value of the new tag was set to 'w =
4F~o~^2^/IS^2^(F~o~^2^)'.

Automatic conversion script
Id: cif_fix_values 3143 2015-03-26 13:38:13Z robertas 
;
_cod_original_cell_volume 2614.7(9)
_cod_original_sg_symbol_H-M 'P2~1~/n '
_cod_database_code 7110515

loop_
_symmetry_equiv_pos_as_xyz
'   +x,   +y,   +z'
1/2-x,1/2+y,1/2-z
'   -x,   -y,   -z'
1/2+x,1/2-y,1/2+z

loop_
_atom_site_aniso_label
_atom_site_aniso_U_11
_atom_site_aniso_U_22
_atom_site_aniso_U_33
_atom_site_aniso_U_12
_atom_site_aniso_U_13
_atom_site_aniso_U_23
S1 0.086(1) 0.058(1) 0.069(1) -0.0109(9) 0.0381(10) -0.0132(8)
S2 0.068(1) 0.0478(9) 0.074(1) 0.0015(8) 0.0330(9) -0.0039(8)
S3 0.061(1) 0.088(1) 0.061(1) -0.0235(10) 0.0148(8) 0.0046(9)
O1 0.053(3) 0.068(3) 0.051(3) -0.007(2) 0.001(2) 0.005(2)
C1 0.054(4) 0.049(4) 0.050(4) -0.002(3) 0.015(3) 0.000(3)
C2 0.049(4) 0.054(4) 0.065(4) -0.001(3) 0.010(3) 0.011(3)
C3 0.051(4) 0.046(3) 0.055(4) 0.002(3) 0.021(3) 0.003(3)
C4 0.043(3) 0.044(3) 0.044(3) 0.004(3) 0.013(3) 0.003(3)
C5 0.041(3) 0.054(4) 0.047(3) 0.004(3) 0.011(3) 0.005(3)
C6 0.045(4) 0.055(4) 0.054(4) -0.002(3) 0.017(3) 0.010(3)
C7 0.054(4) 0.059(4) 0.049(4) -0.007(3) 0.014(3) 0.003(3)
C8 0.055(4) 0.076(5) 0.056(4) 0.011(4) 0.004(3) 0.006(4)
C9 0.076(5) 0.109(7) 0.061(5) -0.010(5) -0.004(4) 0.023(4)
C10 0.049(4) 0.128(7) 0.064(5) -0.005(4) 0.002(4) 0.013(5)
C11 0.085(6) 0.087(6) 0.113(7) 0.044(5) 0.005(5) 0.003(5)
C12 0.040(3) 0.064(4) 0.056(4) 0.004(3) 0.017(3) 0.006(3)
C13 0.082(5) 0.051(4) 0.067(5) -0.015(4) 0.034(4) -0.015(4)
C14 0.059(4) 0.061(4) 0.056(4) -0.019(4) 0.019(3) 0.003(3)
C15 0.057(4) 0.056(4) 0.068(4) -0.008(3) 0.018(3) 0.001(3)
C16 0.076(5) 0.086(5) 0.068(5) -0.007(4) 0.019(4) -0.016(4)
C17 0.098(7) 0.076(5) 0.097(6) -0.030(5) 0.034(5) -0.020(5)
C18 0.112(7) 0.077(6) 0.090(6) -0.015(5) 0.028(5) 0.012(5)
C19 0.073(5) 0.063(4) 0.068(5) -0.002(4) 0.024(4) 0.007(4)
C20 0.067(5) 0.075(5) 0.079(5) -0.007(4) 0.021(4) -0.008(4)
C21 0.099(7) 0.140(9) 0.053(5) -0.008(6) 0.020(5) 0.003(5)
C22 0.076(5) 0.071(5) 0.095(6) -0.010(4) 0.021(5) 0.013(5)
C23 0.091(7) 0.116(8) 0.088(7) -0.001(6) 0.028(5) 0.039(6)
C24 0.22(1) 0.088(7) 0.101(8) -0.025(10) 0.051(10) -0.001(6)
C25 0.108(8) 0.119(9) 0.16(1) -0.058(7) 0.067(8) -0.057(8)
C26 0.21(2) 0.102(9) 0.112(10) -0.06(1) 0.10(1) -0.030(7)
C27 0.085(6) 0.064(5) 0.075(5) -0.009(4) 0.019(4) 0.014(4)
C28 0.104(7) 0.091(6) 0.079(6) -0.011(5) 0.045(5) -0.024(5)
C29 0.114(7) 0.078(6) 0.064(5) -0.012(5) 0.024(5) 0.004(4)

loop_
_atom_site_label
_atom_site_fract_x
_atom_site_fract_y
_atom_site_fract_z
_atom_site_B_iso_or_equiv
S1 -0.0045(2) 0.20264(6) 1.3145(2) 0.0680
S2 0.1303(2) 0.06061(6) 0.9846(2) 0.0610
S3 -0.3521(2) 0.04628(7) 1.2650(2) 0.0691
O1 0.1591(5) 0.1199(2) 1.3151(4) 0.0585
C1 0.0043(7) 0.1379(2) 1.2706(5) 0.0504
C2 0.2060(7) 0.0958(2) 1.2193(6) 0.0559
C3 0.1076(7) 0.0963(2) 1.1151(6) 0.0491
C4 -0.0299(6) 0.1259(2) 1.1296(5) 0.0430
C5 -0.1785(6) 0.0955(2) 1.1073(5) 0.0469
C6 -0.2048(7) 0.0865(2) 1.2398(6) 0.0506
C7 -0.1081(7) 0.1088(2) 1.3263(6) 0.0533
C8 -0.3093(7) 0.1226(3) 1.0190(6) 0.0629
C9 -0.2498(9) 0.1387(3) 0.9009(7) 0.0836
C10 -0.4380(8) 0.0839(3) 0.9805(7) 0.0810
C11 -0.3682(9) 0.1681(3) 1.0808(8) 0.0960
C12 0.1612(6) 0.1063(2) 0.8728(6) 0.0525
C13 0.1243(9) 0.2313(2) 1.2308(7) 0.0644
C14 -0.3243(7) 0.0421(2) 1.4304(6) 0.0577
C15 0.2039(7) 0.1545(2) 0.9022(6) 0.0596
C16 0.1475(8) 0.0896(3) 0.7510(7) 0.0759
C17 0.276(1) 0.2280(3) 1.2724(8) 0.0886
C18 0.070(1) 0.2585(3) 1.1278(8) 0.0916
C19 -0.2092(8) 0.0131(3) 1.4915(7) 0.0664
C20 -0.4248(8) 0.0658(3) 1.4948(7) 0.0727
C21 0.178(1) 0.1217(4) 0.6604(7) 0.0965
C22 0.2342(9) 0.1850(3) 0.8094(8) 0.0800
C23 0.220(1) 0.1689(4) 0.6896(9) 0.0969
C24 0.171(2) 0.2842(4) 1.066(1) 0.1318
C25 0.377(1) 0.2532(4) 1.212(1) 0.1239
C26 0.321(2) 0.2812(5) 1.110(1) 0.1343
C27 -0.1919(9) 0.0079(3) 1.6181(7) 0.0737
C28 -0.405(1) 0.0590(3) 1.6227(8) 0.0881
C29 -0.290(1) 0.0302(3) 1.6819(7) 0.0843
H1 -0.0987 0.1050 1.4281 0.1129
H2 -0.0314 0.1596 1.0762 0.1129
H3 -0.1919 0.1115 0.8681 0.1129
H4 -0.1683 0.1653 0.9146 0.1129
H5 -0.3283 0.1490 0.8432 0.1129
H6 -0.2848 0.1947 1.0916 0.1129
H7 -0.4505 0.1874 1.0277 0.1129
H8 -0.4108 0.1558 1.1419 0.1129
H9 -0.5143 0.0983 0.9175 0.1129
H10 -0.3995 0.0477 0.9449 0.1129
H11 -0.4947 0.0747 1.0483 0.1129
H12 0.3235 0.0795 1.2436 0.1129
H13 -0.1480 0.0567 1.0750 0.1129
H14 0.3138 0.2074 1.3466 0.1085
H15 -0.0405 0.2599 1.0975 0.1143
H16 0.1352 0.3044 0.9915 0.1589
H17 0.4870 0.2506 1.2422 0.1481
H18 0.3931 0.2989 1.0687 0.1143
H19 -0.1402 -0.0038 1.4446 0.0806
H20 -0.5060 0.0863 1.4517 0.1563
H21 -0.1071 -0.0116 1.6625 0.0911
H22 -0.4739 0.0754 1.6702 0.1051
H23 -0.2790 0.0254 1.7719 0.1023
H24 0.2123 0.1666 0.9875 0.0741
H25 0.1158 0.0552 0.7308 0.0901
H26 0.1698 0.1103 0.5749 0.1141
H27 0.2675 0.2193 0.8295 0.0960
H28 0.2397 0.1920 0.6251 0.1023

loop_
_geom_angle_atom_site_label_1
_geom_angle_atom_site_label_2
_geom_angle_atom_site_label_3
_geom_angle
_geom_angle_publ_flag
C(1) S(1) C(13) 102.7(3) yes
C(3) S(2) C(12) 103.5(3) yes
C(6) S(3) C(14) 102.2(3) yes
C(1) O(1) C(2) 107.2(4) yes
S(1) C(1) O(1) 107.8(4) yes
S(1) C(1) C(4) 116.9(4) yes
S(1) C(1) C(7) 109.5(4) yes
O(1) C(1) C(4) 106.4(4) yes
O(1) C(1) C(7) 111.1(5) yes
C(4) C(1) C(7) 105.0(5) yes
O(1) C(2) C(3) 114.3(5) yes
O(1) C(2) H(12) 113.4888 no
C(3) C(2) H(12) 132.1700 no
S(2) C(3) C(2) 122.9(5) yes
S(2) C(3) C(4) 125.5(5) yes
C(2) C(3) C(4) 111.2(5) yes
C(1) C(4) C(3) 100.4(5) yes
C(1) C(4) C(5) 107.0(4) yes
C(1) C(4) H(2) 110.1932 no
C(3) C(4) C(5) 114.3(5) yes
C(3) C(4) H(2) 109.0038 no
C(5) C(4) H(2) 114.9634 no
C(4) C(5) C(6) 101.3(5) yes
C(4) C(5) C(8) 113.2(5) yes
C(4) C(5) H(13) 106.3533 no
C(6) C(5) C(8) 116.1(5) yes
C(6) C(5) H(13) 103.3045 no
C(8) C(5) H(13) 115.0202 no
S(3) C(6) C(5) 118.7(5) yes
S(3) C(6) C(7) 126.2(5) yes
C(5) C(6) C(7) 115.0(5) yes
C(1) C(7) C(6) 111.0(5) yes
C(1) C(7) H(1) 121.0795 no
C(6) C(7) H(1) 127.6823 no
C(5) C(8) C(9) 108.5(5) yes
C(5) C(8) C(10) 107.9(5) yes
C(5) C(8) C(11) 112.0(6) yes
C(9) C(8) C(10) 107.8(6) yes
C(9) C(8) C(11) 109.7(6) yes
C(10) C(8) C(11) 110.8(6) yes
C(8) C(9) H(3) 111.5725 no
C(8) C(9) H(4) 114.6076 no
C(8) C(9) H(5) 109.3398 no
H(3) C(9) H(4) 99.2255 no
H(3) C(9) H(5) 111.3548 no
H(4) C(9) H(5) 110.4533 no
C(8) C(10) H(9) 109.4530 no
C(8) C(10) H(10) 114.3029 no
C(8) C(10) H(11) 114.2892 no
H(9) C(10) H(10) 108.8611 no
H(9) C(10) H(11) 103.8275 no
H(10) C(10) H(11) 105.4747 no
C(8) C(11) H(6) 107.8823 no
C(8) C(11) H(7) 115.5430 no
C(8) C(11) H(8) 104.9964 no
H(6) C(11) H(7) 99.3367 no
H(6) C(11) H(8) 124.6686 no
H(7) C(11) H(8) 104.9475 no
S(2) C(12) C(15) 123.8(5) yes
S(2) C(12) C(16) 115.8(5) yes
C(15) C(12) C(16) 120.3(6) yes
S(1) C(13) C(17) 120.1(6) yes
S(1) C(13) C(18) 118.9(6) yes
C(17) C(13) C(18) 121.0(7) yes
S(3) C(14) C(19) 119.8(5) yes
S(3) C(14) C(20) 119.2(6) yes
C(19) C(14) C(20) 120.9(6) yes
C(12) C(15) C(22) 118.3(7) yes
C(12) C(15) H(24) 120.7708 no
C(22) C(15) H(24) 120.9211 no
C(12) C(16) C(21) 119.4(7) yes
C(12) C(16) H(25) 119.7123 no
C(21) C(16) H(25) 120.8622 no
C(13) C(17) C(25) 120.3(10) yes
C(13) C(17) H(14) 119.9111 no
C(25) C(17) H(14) 119.7997 no
C(13) C(18) C(24) 119.3(10) yes
C(13) C(18) H(15) 120.0843 no
C(24) C(18) H(15) 120.6336 no
C(14) C(19) C(27) 120.0(7) yes
C(14) C(19) H(19) 119.8988 no
C(27) C(19) H(19) 120.0963 no
C(14) C(20) C(28) 117.6(7) yes
C(14) C(20) H(20) 120.8973 no
C(28) C(20) H(20) 121.5481 no
C(16) C(21) C(23) 120.1(8) yes
C(16) C(21) H(26) 120.2188 no
C(23) C(21) H(26) 119.6990 no
C(15) C(22) C(23) 121.5(8) yes
C(15) C(22) H(27) 119.1455 no
C(23) C(22) H(27) 119.3601 no
C(21) C(23) C(22) 120.3(8) yes
C(21) C(23) H(28) 120.2701 no
C(22) C(23) H(28) 119.3890 no
C(18) C(24) C(26) 119(1) yes
C(18) C(24) H(16) 121.5171 no
C(26) C(24) H(16) 119.4491 no
C(17) C(25) C(26) 118(1) yes
C(17) C(25) H(17) 119.8941 no
C(26) C(25) H(17) 121.7329 no
C(24) C(26) C(25) 122(1) yes
C(24) C(26) H(18) 120.4661 no
C(25) C(26) H(18) 117.4953 no
C(19) C(27) C(29) 119.8(7) yes
C(19) C(27) H(21) 120.1528 no
C(29) C(27) H(21) 120.0329 no
C(20) C(28) C(29) 120.8(7) yes
C(20) C(28) H(22) 119.2361 no
C(29) C(28) H(22) 119.9782 no
C(27) C(29) C(28) 121.0(7) yes
C(27) C(29) H(23) 119.3851 no
C(28) C(29) H(23) 119.6364 no

loop_
_geom_bond_atom_site_label_1
_geom_bond_atom_site_label_2
_geom_bond_distance
_geom_bond_publ_flag
S(1) C(1) 1.811(6) yes
S(1) C(13) 1.768(7) yes
S(2) C(3) 1.760(6) yes
S(2) C(12) 1.787(6) yes
S(3) C(6) 1.768(6) yes
S(3) C(14) 1.789(6) yes
O(1) C(1) 1.481(7) yes
O(1) C(2) 1.356(7) yes
C(1) C(4) 1.557(8) yes
C(1) C(7) 1.486(8) yes
C(2) C(3) 1.326(8) yes
C(2) H(12) 1.1370 no
C(3) C(4) 1.500(8) yes
C(4) C(5) 1.553(8) yes
C(4) H(2) 1.0795 no
C(5) C(6) 1.527(8) yes
C(5) C(8) 1.575(8) yes
C(5) H(13) 1.1493 no
C(6) C(7) 1.321(8) yes
C(7) H(1) 1.1087 no
C(8) C(9) 1.540(9) yes
C(8) C(10) 1.564(10) yes
C(8) C(11) 1.534(10) yes
C(9) H(3) 0.9990 no
C(9) H(4) 1.0168 no
C(9) H(5) 0.9117 no
C(10) H(9) 0.9721 no
C(10) H(10) 1.1236 no
C(10) H(11) 0.9975 no
C(11) H(6) 1.0303 no
C(11) H(7) 1.0089 no
C(11) H(8) 0.8869 no
C(12) C(15) 1.375(9) yes
C(12) C(16) 1.393(9) yes
C(13) C(17) 1.37(1) yes
C(13) C(18) 1.37(1) yes
C(14) C(19) 1.379(9) yes
C(14) C(20) 1.390(9) yes
C(15) C(22) 1.368(9) yes
C(15) H(24) 0.9802 no
C(16) C(21) 1.37(1) yes
C(16) H(25) 0.9812 no
C(17) C(25) 1.39(1) yes
C(17) H(14) 0.9949 no
C(18) C(24) 1.40(1) yes
C(18) H(15) 0.9949 no
C(19) C(27) 1.377(10) yes
C(19) H(19) 0.9801 no
C(20) C(28) 1.39(1) yes
C(20) H(20) 0.9742 no
C(21) C(23) 1.35(1) yes
C(21) H(26) 0.9752 no
C(22) C(23) 1.37(1) yes
C(22) H(27) 0.9834 no
C(23) H(28) 0.9777 no
C(24) C(26) 1.37(2) yes
C(24) H(16) 0.9872 no
C(25) C(26) 1.37(2) yes
C(25) H(17) 0.9948 no
C(26) H(18) 0.9704 no
C(27) C(29) 1.35(1) yes
C(27) H(21) 0.9866 no
C(28) C(29) 1.37(1) yes
C(28) H(22) 0.9749 no
C(29) H(23) 0.9820 no

loop_
_geom_torsion_atom_site_label_1
_geom_torsion_atom_site_label_2
_geom_torsion_atom_site_label_3
_geom_torsion_atom_site_label_4
_geom_torsion
_geom_torsion_publ_flag
S(1) C(1) O(1) C(2) -131.8(4) no
S(1) C(1) C(4) C(3) 127.0(4) no
S(1) C(1) C(4) C(5) -113.5(5) no
S(1) C(1) C(7) C(6) 121.1(5) no
S(1) C(13) C(17) C(25) -175.6(6) no
S(1) C(13) C(18) C(24) 175.5(7) no
S(2) C(3) C(2) O(1) -170.9(4) no
S(2) C(3) C(4) C(1) 167.5(4) no
S(2) C(3) C(4) C(5) 53.5(6) no
S(2) C(12) C(15) C(22) 175.5(5) no
S(2) C(12) C(16) C(21) -176.3(6) no
S(3) C(6) C(5) C(4) -172.4(4) no
S(3) C(6) C(5) C(8) 64.5(7) no
S(3) C(6) C(7) C(1) 177.3(4) no
S(3) C(14) C(19) C(27) -176.9(5) no
S(3) C(14) C(20) C(28) 176.0(6) no
O(1) C(1) S(1) C(13) 63.4(5) no
O(1) C(1) C(4) C(3) 6.5(5) no
O(1) C(1) C(4) C(5) 126.0(4) no
O(1) C(1) C(7) C(6) -119.9(6) no
O(1) C(2) C(3) C(4) 2.4(7) no
C(1) S(1) C(13) C(18) 104.6(6) no
C(1) O(1) C(2) C(3) 2.2(7) no
C(1) C(4) C(3) C(2) -5.5(6) no
C(1) C(4) C(5) C(6) -7.6(6) no
C(1) C(4) C(5) C(8) 117.4(5) no
C(1) C(7) C(6) C(5) 0.2(8) no
C(2) O(1) C(1) C(4) -5.6(6) no
C(2) O(1) C(1) C(7) 108.2(5) no
C(2) C(3) S(2) C(12) -112.5(5) no
C(2) C(3) C(4) C(5) -119.6(6) no
C(3) S(2) C(12) C(15) 18.1(6) no
C(3) S(2) C(12) C(16) -165.3(5) no
C(3) C(4) C(1) C(7) -111.4(5) no
C(3) C(4) C(5) C(6) 102.5(5) no
C(3) C(4) C(5) C(8) -132.4(5) no
C(4) C(1) S(1) C(13) -56.4(5) no
C(4) C(1) C(7) C(6) -5.3(7) no
C(4) C(3) S(2) C(12) 75.1(5) no
C(4) C(5) C(6) C(7) 4.9(7) no
C(4) C(5) C(8) C(9) 50.8(7) no
C(4) C(5) C(8) C(10) 167.4(5) no
C(4) C(5) C(8) C(11) -70.5(7) no
C(5) C(4) C(1) C(7) 8.1(6) no
C(5) C(6) S(3) C(14) 173.6(5) no
C(6) S(3) C(14) C(19) -75.8(6) no
C(6) C(5) C(8) C(9) 167.5(6) no
C(6) C(5) C(8) C(10) -76.0(7) no
C(6) C(5) C(8) C(11) 46.2(8) no
C(7) C(1) S(1) C(13) -175.6(5) no
C(7) C(6) S(3) C(14) -3.4(7) no
C(7) C(6) C(5) C(8) -118.2(6) no
C(12) C(15) C(22) C(23) 1(1) no
C(12) C(16) C(21) C(23) 0(1) no
C(13) C(17) C(25) C(26) 0(1) no
C(13) C(18) C(24) C(26) 0(2) no
C(14) C(19) C(27) C(29) 2(1) no
C(14) C(20) C(28) C(29) 0(1) no
C(15) C(12) C(16) C(21) 0(1) no
C(15) C(22) C(23) C(21) -1(1) no
C(16) C(12) C(15) C(22) -1(1) no
C(16) C(21) C(23) C(22) 1(1) no
C(17) C(13) C(18) C(24) -1(1) no
C(17) C(25) C(26) C(24) -1(2) no
C(18) C(13) C(17) C(25) 1(1) no
C(18) C(24) C(26) C(25) 1(2) no
C(19) C(14) C(20) C(28) 0(1) no
C(19) C(27) C(29) C(28) -2(1) no
C(20) C(14) C(19) C(27) -1(1) no
C(20) C(28) C(29) C(27) 1(1) no
